data_4067446
loop_
_publ_author_name
'Alvarez, M. Angeles'
'Garc\'ia, M. Esther'
'Mart\'inez, M. Eugenia'
'Ruiz, Miguel A.'

_publ_section_title
;
 Heterometallic Derivatives of the Unsaturated Methyl-Bridged Complex
 [Mo2(\h5-C5H5)2(\m-CH3)(\m-PCy2)(CO)2]. Photochemical Generation of
 Methylidyne-Bridged Clusters
;
_journal_issue 4
_journal_name_full Organometallics
_journal_page_first 904
_journal_paper_doi 10.1021/om900961u
_journal_volume 29
_journal_year 2010
_chemical_compound_source 'synthesis as described'
_chemical_formula_moiety 'C29 H35 Fe1 Mo2 O6 P1'
_chemical_formula_sum 'C29 H35 Fe Mo2 O6 P'
_chemical_formula_weight 758.27
_chemical_name_systematic
;
 ?
;
_space_group_IT_number 14
_symmetry_cell_setting monoclinic
_symmetry_Int_Tables_number 14
_symmetry_space_group_name_Hall '-P 2ybc'
_symmetry_space_group_name_H-M 'P 1 21/c 1'
_atom_sites_solution_hydrogens geom
_atom_sites_solution_primary direct
_atom_sites_solution_secondary difmap
_audit_conform_dict_location ftp://ftp.iucr.org/pub/cif_core.dic
_audit_conform_dict_name cif_core.dic
_audit_conform_dict_version 2.3
_audit_creation_method 'WinGX routine CIF_UPDATE'
_cell_angle_alpha 90
_cell_angle_beta 91.5660(10)
_cell_angle_gamma 90
_cell_formula_units_Z 4
_cell_length_a 10.2670(2)
_cell_length_b 18.5240(4)
_cell_length_c 15.1115(4)
_cell_measurement_reflns_used 5417
_cell_measurement_temperature 100(2)
_cell_measurement_theta_max 25.682
_cell_measurement_theta_min 1.018
_cell_measurement_wavelength 0.71073
_cell_volume 2872.92(11)
_computing_cell_refinement 'HKL Scalepack (Otwinowski & Minor, 1997)'
_computing_data_collection 'Collect (Bruker AXS BV, 1997-2004)'
_computing_data_reduction
;
 HKL Denzo and Scalepack (Otwinowski & Minor, 1997) 
;
_computing_molecular_graphics 'Ortep-3 for Windows (Farrugia, 1997)'
_computing_publication_material 'WinGX publication routines (Farrugia, 1999)'
_computing_structure_refinement 'SHELXL-97 (Sheldrick, 1997)'
_computing_structure_solution 'SHELXS-97 (Sheldrick, 1997)'
_diffrn_ambient_temperature 100(2)
_diffrn_measured_fraction_theta_full 0.996
_diffrn_measured_fraction_theta_max 0.996
_diffrn_measurement_device '90 mm CCD camera on \k-goniostat'
_diffrn_measurement_device_type KappaCCD
_diffrn_measurement_method CCD
_diffrn_radiation_monochromator 'horizontally mounted graphite crystal'
_diffrn_radiation_probe x-ray
_diffrn_radiation_source 'fine-focus sealed tube'
_diffrn_radiation_type MoK\a
_diffrn_radiation_wavelength 0.71073
_diffrn_reflns_av_R_equivalents 0.0493
_diffrn_reflns_av_unetI/netI 0.0574
_diffrn_reflns_limit_h_max 12
_diffrn_reflns_limit_h_min -12
_diffrn_reflns_limit_k_max 22
_diffrn_reflns_limit_k_min 0
_diffrn_reflns_limit_l_max 18
_diffrn_reflns_limit_l_min 0
_diffrn_reflns_number 22464
_diffrn_reflns_theta_full 25.24
_diffrn_reflns_theta_max 25.24
_diffrn_reflns_theta_min 2.27
_exptl_absorpt_coefficient_mu 1.455
_exptl_absorpt_correction_T_max 1.052
_exptl_absorpt_correction_T_min 0.925
_exptl_absorpt_correction_type multi-scan
_exptl_absorpt_process_details
;
 R.H. Blessing, Acta Cryst. (1995), A51, 33-38
;
_exptl_crystal_colour red
_exptl_crystal_density_diffrn 1.753
_exptl_crystal_density_method 'not measured'
_exptl_crystal_description plate
_exptl_crystal_F_000 1528
_exptl_crystal_size_max 0.1
_exptl_crystal_size_mid 0.1
_exptl_crystal_size_min 0.02
_refine_diff_density_max 0.843
_refine_diff_density_min -0.856
_refine_diff_density_rms 0.213
_refine_ls_extinction_method none
_refine_ls_goodness_of_fit_ref 1.134
_refine_ls_hydrogen_treatment constr
_refine_ls_matrix_type full
_refine_ls_number_parameters 353
_refine_ls_number_reflns 5181
_refine_ls_number_restraints 0
_refine_ls_restrained_S_all 1.134
_refine_ls_R_factor_all 0.0621
_refine_ls_R_factor_gt 0.0393
_refine_ls_shift/su_max 0
_refine_ls_shift/su_mean 0
_refine_ls_structure_factor_coef Fsqd
_refine_ls_weighting_details 'calc w=1/[\s^2^(Fo^2^)+(0.0561P)^2^+1.7199P] where P=(Fo^2^+2Fc^2^)/3'
_refine_ls_weighting_scheme calc
_refine_ls_wR_factor_gt 0.0967
_refine_ls_wR_factor_ref 0.1115
_reflns_number_gt 3860
_reflns_number_total 5181
_reflns_threshold_expression >2sigma(I)
_cod_data_source_file om900961u_si_001.cif
_cod_data_source_block compound9
_cod_original_sg_symbol_H-M 'P 21/c'
_cod_database_code 4067446

loop_
_symmetry_equiv_pos_as_xyz
'x, y, z'
'-x, y+1/2, -z+1/2'
'-x, -y, -z'
'x, -y-1/2, z-1/2'

loop_
_atom_site_label
_atom_site_type_symbol
_atom_site_fract_x
_atom_site_fract_y
_atom_site_fract_z
_atom_site_U_iso_or_equiv
_atom_site_adp_type
_atom_site_occupancy
_atom_site_symmetry_multiplicity
_atom_site_calc_flag
_atom_site_refinement_flags
Mo1 Mo 0.35706(4) 0.16111(2) 0.33520(3) 0.01499(13) Uani 1 1 d .
Mo2 Mo 0.49483(4) 0.05533(2) 0.23807(3) 0.01586(14) Uani 1 1 d .
Fe1 Fe 0.62020(7) 0.17328(4) 0.31259(5) 0.02095(19) Uani 1 1 d .
P1 P 0.25903(12) 0.06904(7) 0.23844(8) 0.0161(3) Uani 1 1 d .
O1 O 0.4176(4) 0.26221(19) 0.1782(2) 0.0263(8) Uani 1 1 d .
O2 O 0.4839(4) 0.1369(2) 0.0549(2) 0.0328(9) Uani 1 1 d .
O3 O 0.8509(4) 0.0895(2) 0.3598(3) 0.0407(10) Uani 1 1 d .
O4 O 0.6867(4) 0.3030(2) 0.4163(3) 0.0364(10) Uani 1 1 d .
O5 O 0.7066(4) 0.2323(3) 0.1425(3) 0.0499(12) Uani 1 1 d .
O6 O 0.4565(3) 0.06444(17) 0.3748(2) 0.0195(8) Uani 1 1 d .
C1 C 0.4167(5) 0.2193(3) 0.2348(3) 0.0219(11) Uani 1 1 d .
C2 C 0.4865(5) 0.1091(3) 0.1233(4) 0.0251(12) Uani 1 1 d .
C3 C 0.7573(5) 0.1219(3) 0.3392(4) 0.0277(13) Uani 1 1 d .
C4 C 0.6585(5) 0.2528(3) 0.3761(4) 0.0262(12) Uani 1 1 d .
C5 C 0.6717(5) 0.2091(3) 0.2081(4) 0.0319(13) Uani 1 1 d .
C6 C 0.5276(5) 0.1237(3) 0.4044(3) 0.0217(11) Uani 1 1 d .
C7 C 0.5580(6) 0.1201(3) 0.5024(3) 0.0303(13) Uani 1 1 d .
H7A H 0.4816 0.1052 0.5328 0.046 Uiso 1 1 calc R
H7B H 0.5849 0.1668 0.5233 0.046 Uiso 1 1 calc R
H7C H 0.6268 0.0859 0.5136 0.046 Uiso 1 1 calc R
C8 C 0.3242(5) 0.2286(3) 0.4627(3) 0.0249(12) Uani 1 1 d .
H8 H 0.3882 0.2319 0.5073 0.03 Uiso 1 1 calc R
C9 C 0.2237(5) 0.1770(3) 0.4583(3) 0.0234(12) Uani 1 1 d .
H9 H 0.2108 0.14 0.4988 0.028 Uiso 1 1 calc R
C10 C 0.1458(5) 0.1912(3) 0.3819(3) 0.0231(12) Uani 1 1 d .
H10 H 0.0716 0.1657 0.3641 0.028 Uiso 1 1 calc R
C11 C 0.1996(5) 0.2506(3) 0.3369(3) 0.0232(12) Uani 1 1 d .
H11 H 0.1683 0.2707 0.2841 0.028 Uiso 1 1 calc R
C12 C 0.3120(5) 0.2744(3) 0.3884(3) 0.0229(12) Uani 1 1 d .
H12 H 0.3663 0.3128 0.375 0.028 Uiso 1 1 calc R
C13 C 0.4975(5) -0.0547(3) 0.1643(4) 0.0294(13) Uani 1 1 d .
H13 H 0.4257 -0.0693 0.1299 0.035 Uiso 1 1 calc R
C14 C 0.5179(5) -0.0674(3) 0.2545(3) 0.0268(13) Uani 1 1 d .
H14 H 0.462 -0.0924 0.2911 0.032 Uiso 1 1 calc R
C15 C 0.6389(5) -0.0355(3) 0.2812(4) 0.0297(13) Uani 1 1 d .
H15 H 0.6751 -0.036 0.3383 0.036 Uiso 1 1 calc R
C16 C 0.6941(5) -0.0036(3) 0.2077(4) 0.0315(14) Uani 1 1 d .
H16 H 0.7732 0.0208 0.2065 0.038 Uiso 1 1 calc R
C17 C 0.6062(6) -0.0155(3) 0.1350(4) 0.0343(15) Uani 1 1 d .
H17 H 0.6183 0 0.0772 0.041 Uiso 1 1 calc R
C18 C 0.1777(5) 0.1063(3) 0.1361(3) 0.0196(11) Uani 1 1 d .
H18 H 0.2372 0.143 0.1138 0.024 Uiso 1 1 calc R
C19 C 0.1612(5) 0.0507(3) 0.0618(3) 0.0213(11) Uani 1 1 d .
H19A H 0.2443 0.0275 0.052 0.026 Uiso 1 1 calc R
H19B H 0.1001 0.0138 0.0796 0.026 Uiso 1 1 calc R
C20 C 0.1118(5) 0.0853(3) -0.0238(3) 0.0218(11) Uani 1 1 d .
H20A H 0.178 0.1176 -0.0457 0.026 Uiso 1 1 calc R
H20B H 0.0964 0.048 -0.068 0.026 Uiso 1 1 calc R
C21 C -0.0130(5) 0.1272(3) -0.0109(3) 0.0244(12) Uani 1 1 d .
H21A H -0.0369 0.1522 -0.0653 0.029 Uiso 1 1 calc R
H21B H -0.0826 0.0939 0.0024 0.029 Uiso 1 1 calc R
C22 C 0.0019(5) 0.1809(3) 0.0626(3) 0.0252(12) Uani 1 1 d .
H22A H -0.0811 0.2044 0.0717 0.03 Uiso 1 1 calc R
H22B H 0.064 0.2177 0.0461 0.03 Uiso 1 1 calc R
C23 C 0.0492(5) 0.1449(3) 0.1497(3) 0.0218(11) Uani 1 1 d .
H23A H 0.0603 0.1812 0.1955 0.026 Uiso 1 1 calc R
H23B H -0.0156 0.1105 0.1689 0.026 Uiso 1 1 calc R
C24 C 0.1427(5) -0.0001(3) 0.2791(3) 0.0209(11) Uani 1 1 d .
H24 H 0.0554 0.0154 0.2593 0.025 Uiso 1 1 calc R
C25 C 0.1648(5) -0.0757(3) 0.2382(3) 0.0238(12) Uani 1 1 d .
H25A H 0.1643 -0.0717 0.1742 0.029 Uiso 1 1 calc R
H25B H 0.2493 -0.0939 0.2577 0.029 Uiso 1 1 calc R
C26 C 0.0588(6) -0.1284(3) 0.2654(3) 0.0308(13) Uani 1 1 d .
H26A H -0.0247 -0.1121 0.2415 0.037 Uiso 1 1 calc R
H26B H 0.0765 -0.1756 0.2406 0.037 Uiso 1 1 calc R
C27 C 0.0523(6) -0.1344(3) 0.3636(3) 0.0316(13) Uani 1 1 d .
H27A H 0.1315 -0.1569 0.3867 0.038 Uiso 1 1 calc R
H27B H -0.0205 -0.1651 0.3785 0.038 Uiso 1 1 calc R
C28 C 0.0360(6) -0.0611(3) 0.4070(3) 0.0287(13) Uani 1 1 d .
H28A H 0.0413 -0.0668 0.4709 0.034 Uiso 1 1 calc R
H28B H -0.0496 -0.0421 0.3914 0.034 Uiso 1 1 calc R
C29 C 0.1394(6) -0.0071(3) 0.3789(3) 0.0266(12) Uani 1 1 d .
H29A H 0.1212 0.0397 0.4045 0.032 Uiso 1 1 calc R
H29B H 0.2242 -0.0227 0.4014 0.032 Uiso 1 1 calc R

loop_
_atom_site_aniso_label
_atom_site_aniso_U_11
_atom_site_aniso_U_22
_atom_site_aniso_U_33
_atom_site_aniso_U_23
_atom_site_aniso_U_13
_atom_site_aniso_U_12
Mo1 0.0147(2) 0.0151(2) 0.0152(2) -0.00147(16) 0.00089(17) -0.00001(17)
Mo2 0.0152(2) 0.0161(2) 0.0164(2) -0.00047(17) 0.00152(17) 0.00256(17)
Fe1 0.0158(4) 0.0222(4) 0.0248(4) -0.0010(3) 0.0002(3) -0.0012(3)
P1 0.0158(7) 0.0163(7) 0.0161(6) -0.0021(5) 0.0013(5) -0.0017(5)
O1 0.035(2) 0.021(2) 0.0229(19) 0.0049(16) 0.0045(16) -0.0031(17)
O2 0.042(3) 0.032(2) 0.025(2) 0.0044(18) 0.0073(18) 0.0075(19)
O3 0.020(2) 0.039(3) 0.063(3) 0.002(2) -0.010(2) 0.0054(19)
O4 0.037(2) 0.030(2) 0.043(2) -0.0118(19) 0.0004(19) -0.0076(19)
O5 0.031(2) 0.080(4) 0.038(2) 0.017(2) 0.003(2) -0.009(2)
O6 0.0215(19) 0.0172(18) 0.0199(17) 0.0007(14) 0.0009(14) -0.0005(15)
C1 0.022(3) 0.020(3) 0.024(3) -0.007(2) 0.001(2) -0.005(2)
C2 0.019(3) 0.028(3) 0.029(3) -0.004(2) 0.004(2) 0.006(2)
C3 0.025(3) 0.021(3) 0.036(3) -0.005(2) 0.002(3) -0.006(2)
C4 0.018(3) 0.028(3) 0.033(3) 0.006(3) 0.002(2) 0.000(2)
C5 0.018(3) 0.038(4) 0.039(3) 0.004(3) 0.003(3) -0.003(3)
C6 0.018(3) 0.026(3) 0.021(3) -0.002(2) 0.003(2) 0.006(2)
C7 0.036(3) 0.030(3) 0.025(3) 0.001(2) -0.009(2) 0.008(3)
C8 0.027(3) 0.028(3) 0.020(3) -0.009(2) 0.001(2) 0.005(2)
C9 0.029(3) 0.025(3) 0.017(3) -0.008(2) 0.007(2) 0.003(2)
C10 0.019(3) 0.020(3) 0.030(3) -0.010(2) 0.007(2) 0.004(2)
C11 0.025(3) 0.020(3) 0.025(3) -0.002(2) 0.002(2) 0.010(2)
C12 0.023(3) 0.017(3) 0.029(3) -0.009(2) 0.005(2) 0.001(2)
C13 0.027(3) 0.025(3) 0.036(3) -0.011(2) -0.002(3) 0.006(2)
C14 0.031(3) 0.017(3) 0.032(3) 0.002(2) 0.005(3) 0.010(2)
C15 0.030(3) 0.031(3) 0.028(3) -0.001(2) -0.007(2) 0.017(3)
C16 0.022(3) 0.028(3) 0.045(3) -0.007(3) 0.014(3) 0.009(2)
C17 0.044(4) 0.037(3) 0.023(3) 0.002(3) 0.012(3) 0.021(3)
C18 0.016(3) 0.024(3) 0.019(2) 0.002(2) 0.003(2) 0.005(2)
C19 0.023(3) 0.022(3) 0.019(3) 0.001(2) -0.001(2) 0.006(2)
C20 0.025(3) 0.022(3) 0.019(2) 0.000(2) 0.001(2) -0.003(2)
C21 0.025(3) 0.030(3) 0.019(3) 0.003(2) 0.000(2) 0.001(2)
C22 0.022(3) 0.023(3) 0.031(3) 0.000(2) -0.002(2) 0.007(2)
C23 0.021(3) 0.024(3) 0.021(3) -0.003(2) 0.005(2) 0.003(2)
C24 0.022(3) 0.021(3) 0.020(3) 0.000(2) 0.000(2) -0.004(2)
C25 0.036(3) 0.020(3) 0.016(2) -0.004(2) 0.003(2) -0.006(2)
C26 0.037(3) 0.021(3) 0.034(3) -0.006(2) -0.002(3) -0.009(3)
C27 0.037(3) 0.023(3) 0.036(3) 0.001(2) 0.011(3) -0.009(3)
C28 0.035(3) 0.024(3) 0.027(3) 0.005(2) 0.013(3) -0.001(2)
C29 0.035(3) 0.020(3) 0.025(3) -0.002(2) 0.008(2) -0.001(2)

loop_
_atom_type_symbol
_atom_type_description
_atom_type_scat_dispersion_real
_atom_type_scat_dispersion_imag
_atom_type_scat_source
C C 0.0033 0.0016 'International Tables Vol C Tables 4.2.6.8 and 6.1.1.4'
H H 0 0 'International Tables Vol C Tables 4.2.6.8 and 6.1.1.4'
Fe Fe 0.3463 0.8444 'International Tables Vol C Tables 4.2.6.8 and 6.1.1.4'
Mo Mo -1.6832 0.6857 'International Tables Vol C Tables 4.2.6.8 and 6.1.1.4'
O O 0.0106 0.006 'International Tables Vol C Tables 4.2.6.8 and 6.1.1.4'
P P 0.1023 0.0942 'International Tables Vol C Tables 4.2.6.8 and 6.1.1.4'

loop_
_geom_angle_atom_site_label_1
_geom_angle_atom_site_label_2
_geom_angle_atom_site_label_3
_geom_angle
C1 Mo1 C6 106.7(2)
C1 Mo1 O6 121.17(17)
C6 Mo1 O6 37.87(16)
C1 Mo1 C12 80.75(19)
C6 Mo1 C12 107.22(19)
O6 Mo1 C12 139.96(16)
C1 Mo1 C11 81.29(19)
C6 Mo1 C11 142.36(19)
O6 Mo1 C11 157.53(15)
C12 Mo1 C11 36.42(18)
C1 Mo1 C8 113.44(19)
C6 Mo1 C8 84.50(18)
O6 Mo1 C8 107.24(16)
C12 Mo1 C8 35.50(18)
C11 Mo1 C8 59.32(18)
C1 Mo1 C9 137.5(2)
C6 Mo1 C9 98.08(18)
O6 Mo1 C9 99.58(16)
C12 Mo1 C9 58.91(18)
C11 Mo1 C9 58.77(18)
C8 Mo1 C9 34.93(18)
C1 Mo1 C10 114.0(2)
C6 Mo1 C10 132.69(18)
O6 Mo1 C10 123.22(15)
C12 Mo1 C10 59.06(18)
C11 Mo1 C10 35.15(17)
C8 Mo1 C10 58.14(18)
C9 Mo1 C10 34.75(18)
C1 Mo1 P1 93.04(14)
C6 Mo1 P1 112.70(14)
O6 Mo1 P1 76.64(9)
C12 Mo1 P1 139.66(14)
C11 Mo1 P1 103.29(13)
C8 Mo1 P1 143.36(14)
C9 Mo1 P1 108.68(13)
C10 Mo1 P1 88.67(13)
C1 Mo1 Fe1 62.06(15)
C6 Mo1 Fe1 44.64(13)
O6 Mo1 Fe1 68.86(9)
C12 Mo1 Fe1 100.20(13)
C11 Mo1 Fe1 129.27(13)
C8 Mo1 Fe1 102.97(14)
C9 Mo1 Fe1 133.12(13)
C10 Mo1 Fe1 158.82(13)
P1 Mo1 Fe1 111.94(4)
C1 Mo1 Mo2 79.10(15)
C6 Mo1 Mo2 67.41(13)
O6 Mo1 Mo2 47.79(8)
C12 Mo1 Mo2 156.35(13)
C11 Mo1 Mo2 148.76(13)
C8 Mo1 Mo2 151.76(14)
C9 Mo1 Mo2 143.10(13)
C10 Mo1 Mo2 142.01(13)
P1 Mo1 Mo2 54.12(3)
Fe1 Mo1 Mo2 59.154(19)
C2 Mo2 O6 143.21(17)
C2 Mo2 C14 126.0(2)
O6 Mo2 C14 89.68(15)
C2 Mo2 C15 128.03(19)
O6 Mo2 C15 85.29(16)
C14 Mo2 C15 35.9(2)
C2 Mo2 C13 91.2(2)
O6 Mo2 C13 122.82(16)
C14 Mo2 C13 35.09(18)
C15 Mo2 C13 58.9(2)
C2 Mo2 C17 73.4(2)
O6 Mo2 C17 142.62(16)
C14 Mo2 C17 58.02(19)
C15 Mo2 C17 57.66(19)
C13 Mo2 C17 35.1(2)
C2 Mo2 C16 94.5(2)
O6 Mo2 C16 114.12(17)
C14 Mo2 C16 58.6(2)
C15 Mo2 C16 34.47(19)
C13 Mo2 C16 58.8(2)
C17 Mo2 C16 34.9(2)
C2 Mo2 P1 86.06(15)
O6 Mo2 P1 77.20(9)
C14 Mo2 P1 101.68(14)
C15 Mo2 P1 134.50(15)
C13 Mo2 P1 96.74(14)
C17 Mo2 P1 124.07(16)
C16 Mo2 P1 155.57(15)
C2 Mo2 Fe1 88.17(16)
O6 Mo2 Fe1 68.68(9)
C14 Mo2 Fe1 133.88(14)
C15 Mo2 Fe1 99.95(15)
C13 Mo2 Fe1 151.47(14)
C17 Mo2 Fe1 118.76(16)
C16 Mo2 Fe1 92.75(15)
P1 Mo2 Fe1 111.67(4)
C2 Mo2 Mo1 95.42(14)
O6 Mo2 Mo1 48.32(9)
C14 Mo2 Mo1 132.53(13)
C15 Mo2 Mo1 132.50(13)
C13 Mo2 Mo1 149.70(14)
C17 Mo2 Mo1 168.75(14)
C16 Mo2 Mo1 149.17(15)
P1 Mo2 Mo1 54.48(3)
Fe1 Mo2 Mo1 58.515(19)
C3 Fe1 C4 99.3(2)
C3 Fe1 C5 98.6(2)
C4 Fe1 C5 95.8(3)
C3 Fe1 C6 89.1(2)
C4 Fe1 C6 96.4(2)
C5 Fe1 C6 164.4(2)
C3 Fe1 Mo1 136.15(17)
C4 Fe1 Mo1 101.70(16)
C5 Fe1 Mo1 116.89(18)
C6 Fe1 Mo1 50.71(15)
C3 Fe1 Mo2 91.54(17)
C4 Fe1 Mo2 163.76(16)
C5 Fe1 Mo2 94.48(19)
C6 Fe1 Mo2 71.58(15)
Mo1 Fe1 Mo2 62.331(19)
C24 P1 C18 104.5(2)
C24 P1 Mo2 125.07(18)
C18 P1 Mo2 117.28(16)
C24 P1 Mo1 122.56(15)
C18 P1 Mo1 113.84(17)
Mo2 P1 Mo1 71.40(4)
C6 O6 Mo2 105.5(3)
C6 O6 Mo1 70.8(2)
Mo2 O6 Mo1 83.89(11)
O1 C1 Mo1 160.8(4)
O2 C2 Mo2 176.4(4)
O3 C3 Fe1 177.2(5)
O4 C4 Fe1 177.9(5)
O5 C5 Fe1 178.7(5)
O6 C6 C7 112.0(4)
O6 C6 Fe1 114.2(3)
C7 C6 Fe1 129.3(4)
O6 C6 Mo1 71.4(2)
C7 C6 Mo1 129.9(4)
Fe1 C6 Mo1 84.65(19)
C6 C7 H7A 109.5
C6 C7 H7B 109.5
H7A C7 H7B 109.5
C6 C7 H7C 109.5
H7A C7 H7C 109.5
H7B C7 H7C 109.5
C9 C8 C12 108.8(5)
C9 C8 Mo1 73.7(3)
C12 C8 Mo1 71.1(3)
C9 C8 H8 125.6
C12 C8 H8 125.6
Mo1 C8 H8 121.3
C8 C9 C10 108.1(5)
C8 C9 Mo1 71.4(3)
C10 C9 Mo1 72.9(3)
C8 C9 H9 126
C10 C9 H9 126
Mo1 C9 H9 121.5
C9 C10 C11 108.6(5)
C9 C10 Mo1 72.4(3)
C11 C10 Mo1 70.5(3)
C9 C10 H10 125.7
C11 C10 H10 125.7
Mo1 C10 H10 123
C10 C11 C12 107.2(5)
C10 C11 Mo1 74.3(3)
C12 C11 Mo1 71.1(3)
C10 C11 H11 126.4
C12 C11 H11 126.4
Mo1 C11 H11 120
C8 C12 C11 107.3(5)
C8 C12 Mo1 73.4(3)
C11 C12 Mo1 72.5(3)
C8 C12 H12 126.3
C11 C12 H12 126.3
Mo1 C12 H12 119.7
C14 C13 C17 107.1(5)
C14 C13 Mo2 71.5(3)
C17 C13 Mo2 73.7(3)
C14 C13 H13 126.4
C17 C13 H13 126.4
Mo2 C13 H13 120.2
C13 C14 C15 108.3(5)
C13 C14 Mo2 73.4(3)
C15 C14 Mo2 73.0(3)
C13 C14 H14 125.9
C15 C14 H14 125.9
Mo2 C14 H14 119.5
C16 C15 C14 108.7(5)
C16 C15 Mo2 74.8(3)
C14 C15 Mo2 71.1(3)
C16 C15 H15 125.6
C14 C15 H15 125.6
Mo2 C15 H15 120.1
C15 C16 C17 106.7(5)
C15 C16 Mo2 70.7(3)
C17 C16 Mo2 71.9(3)
C15 C16 H16 126.7
C17 C16 H16 126.7
Mo2 C16 H16 122.5
C13 C17 C16 109.1(5)
C13 C17 Mo2 71.1(3)
C16 C17 Mo2 73.2(3)
C13 C17 H17 125.4
C16 C17 H17 125.4
Mo2 C17 H17 121.9
C23 C18 C19 109.7(4)
C23 C18 P1 115.6(3)
C19 C18 P1 113.3(3)
C23 C18 H18 105.8
C19 C18 H18 105.8
P1 C18 H18 105.8
C20 C19 C18 111.6(4)
C20 C19 H19A 109.3
C18 C19 H19A 109.3
C20 C19 H19B 109.3
C18 C19 H19B 109.3
H19A C19 H19B 108
C21 C20 C19 111.7(4)
C21 C20 H20A 109.3
C19 C20 H20A 109.3
C21 C20 H20B 109.3
C19 C20 H20B 109.3
H20A C20 H20B 107.9
C22 C21 C20 111.5(4)
C22 C21 H21A 109.3
C20 C21 H21A 109.3
C22 C21 H21B 109.3
C20 C21 H21B 109.3
H21A C21 H21B 108
C21 C22 C23 111.7(4)
C21 C22 H22A 109.3
C23 C22 H22A 109.3
C21 C22 H22B 109.3
C23 C22 H22B 109.3
H22A C22 H22B 107.9
C18 C23 C22 110.0(4)
C18 C23 H23A 109.7
C22 C23 H23A 109.7
C18 C23 H23B 109.7
C22 C23 H23B 109.7
H23A C23 H23B 108.2
C29 C24 C25 109.1(4)
C29 C24 P1 114.7(4)
C25 C24 P1 112.7(3)
C29 C24 H24 106.6
C25 C24 H24 106.6
P1 C24 H24 106.6
C26 C25 C24 110.9(4)
C26 C25 H25A 109.5
C24 C25 H25A 109.5
C26 C25 H25B 109.5
C24 C25 H25B 109.5
H25A C25 H25B 108
C27 C26 C25 111.6(4)
C27 C26 H26A 109.3
C25 C26 H26A 109.3
C27 C26 H26B 109.3
C25 C26 H26B 109.3
H26A C26 H26B 108
C26 C27 C28 111.8(4)
C26 C27 H27A 109.3
C28 C27 H27A 109.3
C26 C27 H27B 109.3
C28 C27 H27B 109.3
H27A C27 H27B 107.9
C27 C28 C29 112.3(4)
C27 C28 H28A 109.1
C29 C28 H28A 109.1
C27 C28 H28B 109.1
C29 C28 H28B 109.1
H28A C28 H28B 107.9
C24 C29 C28 111.6(4)
C24 C29 H29A 109.3
C28 C29 H29A 109.3
C24 C29 H29B 109.3
C28 C29 H29B 109.3
H29A C29 H29B 108

loop_
_geom_bond_atom_site_label_1
_geom_bond_atom_site_label_2
_geom_bond_distance
Mo1 C1 1.972(5)
Mo1 C6 2.131(5)
Mo1 O6 2.139(3)
Mo1 C12 2.298(5)
Mo1 C11 2.316(5)
Mo1 C8 2.329(5)
Mo1 C9 2.359(5)
Mo1 C10 2.365(5)
Mo1 P1 2.4452(13)
Mo1 Fe1 2.7417(8)
Mo1 Mo2 2.8474(5)
Mo2 C2 2.000(6)
Mo2 O6 2.121(3)
Mo2 C14 2.299(5)
Mo2 C15 2.323(5)
Mo2 C13 2.324(5)
Mo2 C17 2.357(5)
Mo2 C16 2.375(5)
Mo2 P1 2.4344(13)
Mo2 Fe1 2.7603(8)
Fe1 C3 1.736(6)
Fe1 C4 1.796(6)
Fe1 C5 1.805(6)
Fe1 C6 1.935(5)
P1 C24 1.867(5)
P1 C18 1.869(5)
O1 C1 1.168(6)
O2 C2 1.154(6)
O3 C3 1.169(6)
O4 C4 1.143(6)
O5 C5 1.147(6)
O6 C6 1.386(6)
C6 C7 1.507(7)
C7 H7A 0.96
C7 H7B 0.96
C7 H7C 0.96
C8 C9 1.407(7)
C8 C12 1.411(7)
C8 H8 0.93
C9 C10 1.411(7)
C9 H9 0.93
C10 C11 1.415(7)
C10 H10 0.93
C11 C12 1.442(7)
C11 H11 0.93
C12 H12 0.93
C13 C14 1.394(7)
C13 C17 1.413(8)
C13 H13 0.93
C14 C15 1.424(8)
C14 H14 0.93
C15 C16 1.393(8)
C15 H15 0.93
C16 C17 1.420(9)
C16 H16 0.93
C17 H17 0.93
C18 C23 1.520(7)
C18 C19 1.530(7)
C18 H18 0.98
C19 C20 1.519(7)
C19 H19A 0.97
C19 H19B 0.97
C20 C21 1.516(7)
C20 H20A 0.97
C20 H20B 0.97
C21 C22 1.496(7)
C21 H21A 0.97
C21 H21B 0.97
C22 C23 1.542(7)
C22 H22A 0.97
C22 H22B 0.97
C23 H23A 0.97
C23 H23B 0.97
C24 C29 1.514(7)
C24 C25 1.550(7)
C24 H24 0.98
C25 C26 1.526(7)
C25 H25A 0.97
C25 H25B 0.97
C26 C27 1.492(7)
C26 H26A 0.97
C26 H26B 0.97
C27 C28 1.520(7)
C27 H27A 0.97
C27 H27B 0.97
C28 C29 1.527(7)
C28 H28A 0.97
C28 H28B 0.97
C29 H29A 0.97
C29 H29B 0.97
